data_7234361
loop_
_publ_author_name
'Devogelaer, Jan-Joris'
'Brugman, Sander J.T.'
'meekes, hugo'
'Tinnemans, Paul T.'
'Vlieg, Elias'
'de Gelder, Rene'

_publ_section_title
;
 Cocrystal design by network-based link prediction
;
_journal_name_full CrystEngComm
_journal_paper_doi 10.1039/C9CE01110B
_journal_year 2019
_chemical_formula_moiety 'C12 H10 N2, C7 H7 N O2'
_chemical_formula_sum 'C19 H17 N3 O2'
_chemical_formula_weight 319.35
_space_group_crystal_system triclinic
_space_group_IT_number 2
_space_group_name_Hall '-P 1'
_space_group_name_H-M_alt 'P -1'
_symmetry_space_group_name_Hall '-P 1'
_symmetry_space_group_name_H-M 'P -1'
_atom_sites_solution_hydrogens mixed
_atom_sites_solution_primary direct
_atom_sites_solution_secondary difmap
_audit_creation_method SHELXL-2018/3
_audit_update_record
;
2019-07-16 deposited with the CCDC.    2019-10-02 downloaded from the CCDC.
;
_cell_angle_alpha 108.849(3)
_cell_angle_beta 98.114(3)
_cell_angle_gamma 97.134(3)
_cell_formula_units_Z 2
_cell_length_a 8.4722(8)
_cell_length_b 8.6319(8)
_cell_length_c 11.8009(12)
_cell_measurement_reflns_used 6414
_cell_measurement_temperature 150(2)
_cell_measurement_theta_max 28.2
_cell_measurement_theta_min 2.5
_cell_volume 795.17(13)
_computing_cell_refinement Peakref
_computing_data_collection Apex3
_computing_data_reduction SAINT,SADABS-2014/5
_computing_molecular_graphics 'PLATON, Shelxle'
_computing_structure_refinement 'SHELXL-2016/6 (Sheldrick, 2016)'
_computing_structure_solution 'SHELXT 2014/4 (Sheldrick, 2014)'
_diffrn_ambient_temperature 150(2)
_diffrn_detector_area_resol_mean 10.4
_diffrn_measured_fraction_theta_full 0.997
_diffrn_measured_fraction_theta_max 0.992
_diffrn_measurement_device 'Bruker D8 Quest Apex3'
_diffrn_measurement_method '\f and \w scans'
_diffrn_radiation_detector Photon100
_diffrn_radiation_monochromator graphite
_diffrn_radiation_type MoK\a
_diffrn_radiation_wavelength 0.71073
_diffrn_reflns_av_R_equivalents 0.0337
_diffrn_reflns_av_unetI/netI 0.0397
_diffrn_reflns_Laue_measured_fraction_full 0.997
_diffrn_reflns_Laue_measured_fraction_max 0.992
_diffrn_reflns_limit_h_max 11
_diffrn_reflns_limit_h_min -11
_diffrn_reflns_limit_k_max 11
_diffrn_reflns_limit_k_min -11
_diffrn_reflns_limit_l_max 15
_diffrn_reflns_limit_l_min -15
_diffrn_reflns_number 14502
_diffrn_reflns_point_group_measured_fraction_full 0.997
_diffrn_reflns_point_group_measured_fraction_max 0.992
_diffrn_reflns_theta_full 25.242
_diffrn_reflns_theta_max 28.326
_diffrn_reflns_theta_min 2.469
_diffrn_source 'sealed tube'
_exptl_absorpt_coefficient_mu 0.089
_exptl_absorpt_correction_T_max 0.7457
_exptl_absorpt_correction_T_min 0.6643
_exptl_absorpt_correction_type multi-scan
_exptl_absorpt_process_details
;
 SADABS 2016/2: Krause, L., Herbst-Irmer, R., Sheldrick G.M. & Stalke D.,
 J. Appl. Cryst. 48 (2015) 3-10
;
_exptl_crystal_colour colourless
_exptl_crystal_density_diffrn 1.334
_exptl_crystal_description block
_exptl_crystal_F_000 336
_exptl_crystal_size_max 0.541
_exptl_crystal_size_mid 0.366
_exptl_crystal_size_min 0.166
_refine_diff_density_max 0.647
_refine_diff_density_min -0.245
_refine_diff_density_rms 0.051
_refine_ls_extinction_coef 0.021(3)
_refine_ls_extinction_expression Fc^*^=kFc[1+0.001xFc^2^\l^3^/sin(2\q)]^-1/4^
_refine_ls_extinction_method 'SHELXL-2018/3 (Sheldrick 2018)'
_refine_ls_goodness_of_fit_ref 1.027
_refine_ls_hydrogen_treatment mixed
_refine_ls_matrix_type full
_refine_ls_number_parameters 299
_refine_ls_number_reflns 3941
_refine_ls_number_restraints 0
_refine_ls_restrained_S_all 1.027
_refine_ls_R_factor_all 0.0799
_refine_ls_R_factor_gt 0.0564
_refine_ls_shift/su_max 0.000
_refine_ls_shift/su_mean 0.000
_refine_ls_structure_factor_coef Fsqd
_refine_ls_weighting_details 'w=1/[\s^2^(Fo^2^)+(0.0439P)^2^+0.8152P] where P=(Fo^2^+2Fc^2^)/3'
_refine_ls_weighting_scheme calc
_refine_ls_wR_factor_gt 0.1379
_refine_ls_wR_factor_ref 0.1516
_reflns_Friedel_coverage 0.000
_reflns_number_gt 2925
_reflns_number_total 3941
_reflns_threshold_expression 'I > 2\s(I)'
_cod_data_source_file c9ce01110b2.cif
_cod_data_source_block p1823c
_cod_database_code 7234361
_shelx_shelxl_version_number 2018/3
_shelx_space_group_comment
;
The symmetry employed for this shelxl refinement is uniquely defined
by the following loop, which should always be used as a source of
symmetry information in preference to the above space-group names.
They are only intended as comments.
;
_shelx_estimated_absorpt_t_min 0.954
_shelx_estimated_absorpt_t_max 0.985

loop_
_space_group_symop_operation_xyz
'x, y, z'
'-x, -y, -z'

loop_
_atom_site_label
_atom_site_type_symbol
_atom_site_fract_x
_atom_site_fract_y
_atom_site_fract_z
_atom_site_U_iso_or_equiv
_atom_site_adp_type
_atom_site_occupancy
_atom_site_site_symmetry_order
_atom_site_calc_flag
_atom_site_refinement_flags_posn
_atom_site_refinement_flags_adp
_atom_site_refinement_flags_occupancy
_atom_site_disorder_assembly
_atom_site_disorder_group
O01A O 0.3097(2) 0.25824(18) 0.88631(15) 0.0324(4) Uani 0.871(3) 1 d . . P A 1
H01A H 0.290309 0.172583 0.904794 0.049 Uiso 0.871(3) 1 calc R U P A 1
O02A O 0.4674(2) 0.10847(19) 0.77601(16) 0.0313(4) Uani 0.871(3) 1 d . . P A 1
C03A C 0.4140(3) 0.2376(4) 0.8129(3) 0.0212(5) Uani 0.871(3) 1 d . . P A 1
C04A C 0.4599(3) 0.3839(3) 0.7760(2) 0.0193(5) Uani 0.871(3) 1 d . . P A 1
C05A C 0.4040(3) 0.5327(4) 0.8250(3) 0.0231(5) Uani 0.871(3) 1 d . . P A 1
H05A H 0.337176 0.542073 0.884228 0.028 Uiso 0.871(3) 1 calc R U P A 1
C06A C 0.4450(3) 0.6662(3) 0.7878(2) 0.0231(5) Uani 0.871(3) 1 d . . P A 1
H06A H 0.405516 0.766165 0.821565 0.028 Uiso 0.871(3) 1 calc R U P A 1
C07A C 0.5581(4) 0.3716(4) 0.6886(3) 0.0241(6) Uani 0.871(3) 1 d . . P A 1
H07A H 0.597457 0.271517 0.655081 0.029 Uiso 0.871(3) 1 calc R U P A 1
C08A C 0.5979(3) 0.5056(3) 0.6509(3) 0.0246(6) Uani 0.871(3) 1 d . . P A 1
H08A H 0.662538 0.495274 0.590210 0.030 Uiso 0.871(3) 1 calc R U P A 1
C09A C 0.5442(3) 0.6563(4) 0.7010(3) 0.0229(6) Uani 0.871(3) 1 d . . P A 1
N10A N 0.5865(3) 0.7894(3) 0.6658(3) 0.0312(6) Uani 0.871(3) 1 d . . P A 1
H10A H 0.561(5) 0.880(6) 0.707(4) 0.037 Uiso 0.871(3) 1 d . U P A 1
H10B H 0.660(5) 0.785(4) 0.622(3) 0.037 Uiso 0.871(3) 1 d . U P A 1
N11A N 0.1878(4) -0.0167(3) 0.9197(3) 0.0260(6) Uani 0.871(3) 1 d . . P A 1
C12A C 0.2508(4) -0.0638(4) 1.0119(3) 0.0266(7) Uani 0.871(3) 1 d . . P A 1
H12A H 0.346249 0.003862 1.066412 0.032 Uiso 0.871(3) 1 calc R U P A 1
C13A C 0.0528(4) -0.1162(5) 0.8425(3) 0.0288(8) Uani 0.871(3) 1 d . . P A 1
H13A H 0.007173 -0.086396 0.775976 0.035 Uiso 0.871(3) 1 calc R U P A 1
C14A C 0.1840(3) -0.2062(4) 1.0318(2) 0.0224(6) Uani 0.871(3) 1 d . . P A 1
H14A H 0.232665 -0.233609 1.098720 0.027 Uiso 0.871(3) 1 calc R U P A 1
C15A C -0.0222(4) -0.2602(3) 0.8562(3) 0.0271(6) Uani 0.871(3) 1 d . . P A 1
H15A H -0.117955 -0.325295 0.800656 0.033 Uiso 0.871(3) 1 calc R U P A 1
C16A C 0.0439(4) -0.3087(3) 0.9519(3) 0.0189(5) Uani 0.871(3) 1 d . . P A 1
C17A C -0.0341(3) -0.4612(3) 0.9647(2) 0.0210(4) Uani 0.871(3) 1 d . . P A 1
H17A H -0.137(3) -0.508(3) 0.915(2) 0.025 Uiso 0.871(3) 1 d . U P A 1
O01B O 0.7106(16) 0.7562(18) 0.6302(14) 0.042(4) Uiso 0.129(3) 1 d . . P A 2
H01B H 0.727122 0.843475 0.613312 0.063 Uiso 0.129(3) 1 calc R U P A 2
O02B O 0.531(2) 0.890(3) 0.7214(19) 0.049(5) Uiso 0.129(3) 1 d . . P A 2
C03B C 0.591(3) 0.763(4) 0.694(2) 0.034(7) Uiso 0.129(3) 1 d . . P A 2
C04B C 0.542(4) 0.624(4) 0.722(3) 0.039(8) Uiso 0.129(3) 1 d . . P A 2
C05B C 0.595(2) 0.467(3) 0.6751(18) 0.024(5) Uiso 0.129(3) 1 d . . P A 2
H05B H 0.666805 0.449648 0.618812 0.029 Uiso 0.129(3) 1 calc R U P A 2
C06B C 0.541(5) 0.355(5) 0.713(3) 0.048(11) Uiso 0.129(3) 1 d . . P A 2
H06B H 0.572663 0.252700 0.671855 0.058 Uiso 0.129(3) 1 calc R U P A 2
C07B C 0.438(2) 0.617(3) 0.8068(16) 0.024(4) Uiso 0.129(3) 1 d . . P A 2
H07B H 0.390899 0.711237 0.840782 0.029 Uiso 0.129(3) 1 calc R U P A 2
C08B C 0.406(4) 0.490(3) 0.840(3) 0.041(8) Uiso 0.129(3) 1 d . . P A 2
H08B H 0.342770 0.502162 0.901436 0.049 Uiso 0.129(3) 1 calc R U P A 2
C09B C 0.4525(19) 0.338(2) 0.7942(14) 0.013(4) Uiso 0.129(3) 1 d . . P A 2
N10B N 0.421(4) 0.201(4) 0.822(3) 0.064(11) Uiso 0.129(3) 1 d . . P A 2
H10C H 0.459592 0.112247 0.785738 0.077 Uiso 0.129(3) 1 calc R U P A 2
H10D H 0.360792 0.200147 0.877122 0.077 Uiso 0.129(3) 1 calc R U P A 2
N11B N 0.149(3) -0.039(3) 0.8891(19) 0.020(5) Uiso 0.129(3) 1 d . . P A 2
C12B C 0.031(4) -0.161(4) 0.839(3) 0.041(9) Uiso 0.129(3) 1 d . . P A 2
H12B H -0.041045 -0.162471 0.769344 0.049 Uiso 0.129(3) 1 calc R U P A 2
C13B C 0.225(3) -0.039(4) 0.991(3) 0.034(7) Uiso 0.129(3) 1 d . . P A 2
H13B H 0.307803 0.053841 1.035422 0.041 Uiso 0.129(3) 1 calc R U P A 2
C14B C 0.004(3) -0.285(3) 0.880(3) 0.036(7) Uiso 0.129(3) 1 d . . P A 2
H14B H -0.079541 -0.377927 0.835742 0.043 Uiso 0.129(3) 1 calc R U P A 2
C15B C 0.200(3) -0.152(3) 1.040(2) 0.031(6) Uiso 0.129(3) 1 d . . P A 2
H15B H 0.260989 -0.138572 1.117409 0.037 Uiso 0.129(3) 1 calc R U P A 2
C16B C 0.092(3) -0.283(3) 0.982(2) 0.031(6) Uiso 0.129(3) 1 d . . P A 2
C17B C 0.043(3) -0.445(3) 1.017(3) 0.061(6) Uiso 0.129(3) 1 d . . P A 2
H17B H 0.111723 -0.438668 1.089261 0.073 Uiso 0.129(3) 1 calc R U P A 2
N18 N 0.8497(2) 1.0340(2) 0.61374(17) 0.0343(4) Uani 1 1 d . . . . .
C19 C 0.7765(3) 1.0283(2) 0.5048(2) 0.0345(5) Uani 1 1 d . . . . .
H19 H 0.698958 0.931935 0.456095 0.041 Uiso 1 1 calc R U . . .
C20 C 0.8066(2) 1.1547(2) 0.45807(19) 0.0311(4) Uani 1 1 d . . . . .
H20 H 0.750137 1.143563 0.379567 0.037 Uiso 1 1 calc R U . . .
C21 C 0.9572(3) 1.1727(3) 0.6792(2) 0.0341(5) Uani 1 1 d . . . . .
H21 H 1.010592 1.180932 0.757853 0.041 Uiso 1 1 calc R U . . .
C22 C 0.9958(2) 1.3045(2) 0.64012(18) 0.0307(4) Uani 1 1 d . . . . .
H22 H 1.073994 1.399282 0.690720 0.037 Uiso 1 1 calc R U . . .
C23 C 0.9188(2) 1.2969(2) 0.52562(18) 0.0262(4) Uani 1 1 d . . . . .
C24 C 0.9470(2) 1.4300(2) 0.47405(19) 0.0305(4) Uani 1 1 d . . . . .
H24 H 0.880(3) 1.415(3) 0.389(2) 0.037 Uiso 1 1 d . U . . .

loop_
_atom_site_aniso_label
_atom_site_aniso_U_11
_atom_site_aniso_U_22
_atom_site_aniso_U_33
_atom_site_aniso_U_23
_atom_site_aniso_U_13
_atom_site_aniso_U_12
O01A 0.0405(9) 0.0203(7) 0.0432(10) 0.0173(7) 0.0165(8) 0.0037(6)
O02A 0.0364(9) 0.0202(8) 0.0412(10) 0.0145(7) 0.0086(7) 0.0076(7)
C03A 0.0196(11) 0.0167(12) 0.0235(12) 0.0055(10) -0.0019(8) 0.0006(9)
C04A 0.0203(11) 0.0149(10) 0.0231(11) 0.0098(10) 0.0010(8) -0.0010(8)
C05A 0.0235(11) 0.0189(13) 0.0274(12) 0.0078(11) 0.0073(9) 0.0036(10)
C06A 0.0258(11) 0.0136(10) 0.0310(12) 0.0083(10) 0.0070(9) 0.0045(8)
C07A 0.0225(13) 0.0225(14) 0.0266(15) 0.0059(12) 0.0070(11) 0.0056(9)
C08A 0.0260(12) 0.0243(12) 0.0289(12) 0.0140(11) 0.0096(9) 0.0062(9)
C09A 0.0210(11) 0.0213(13) 0.0260(13) 0.0107(11) 0.0007(9) 0.0003(9)
N10A 0.0370(13) 0.0232(13) 0.0408(15) 0.0177(11) 0.0159(11) 0.0053(9)
N11A 0.0340(16) 0.0172(11) 0.0281(15) 0.0104(11) 0.0081(12) -0.0002(11)
C12A 0.0290(14) 0.0223(13) 0.0291(15) 0.0118(11) 0.0052(12) -0.0002(11)
C13A 0.0355(17) 0.0229(15) 0.0348(15) 0.0202(13) 0.0057(12) 0.0035(14)
C14A 0.0283(14) 0.0156(12) 0.0254(12) 0.0109(11) 0.0051(10) 0.0014(11)
C15A 0.0308(13) 0.0231(12) 0.0313(14) 0.0182(11) -0.0002(11) 0.0020(10)
C16A 0.0201(12) 0.0149(11) 0.0232(13) 0.0087(9) 0.0052(11) 0.0026(10)
C17A 0.0218(10) 0.0176(9) 0.0252(10) 0.0118(8) 0.0016(9) 0.0007(7)
N18 0.0396(10) 0.0279(8) 0.0449(10) 0.0219(8) 0.0159(8) 0.0068(7)
C19 0.0362(11) 0.0261(10) 0.0384(11) 0.0098(8) 0.0095(9) -0.0037(8)
C20 0.0325(10) 0.0337(10) 0.0294(10) 0.0150(8) 0.0052(8) 0.0042(8)
C21 0.0370(11) 0.0373(11) 0.0346(11) 0.0208(9) 0.0061(9) 0.0092(9)
C22 0.0325(10) 0.0266(9) 0.0311(10) 0.0099(8) 0.0044(8) 0.0013(8)
C23 0.0303(9) 0.0218(9) 0.0327(10) 0.0134(7) 0.0138(8) 0.0081(7)
C24 0.0344(10) 0.0282(9) 0.0323(10) 0.0144(8) 0.0082(8) 0.0059(8)

loop_
_atom_type_symbol
_atom_type_description
_atom_type_scat_dispersion_real
_atom_type_scat_dispersion_imag
_atom_type_scat_source
C C 0.0033 0.0016 'International Tables Vol C Tables 4.2.6.8 and 6.1.1.4'
H H 0.0000 0.0000 'International Tables Vol C Tables 4.2.6.8 and 6.1.1.4'
N N 0.0061 0.0033 'International Tables Vol C Tables 4.2.6.8 and 6.1.1.4'
O O 0.0106 0.0060 'International Tables Vol C Tables 4.2.6.8 and 6.1.1.4'

loop_
_geom_angle_atom_site_label_1
_geom_angle_atom_site_label_2
_geom_angle_atom_site_label_3
_geom_angle
_geom_angle_site_symmetry_1
C03A O01A H01A 109.5 .
O02A C03A O01A 123.2(3) .
O02A C03A C04A 122.7(3) .
O01A C03A C04A 114.1(3) .
C07A C04A C05A 119.2(3) .
C07A C04A C03A 119.5(3) .
C05A C04A C03A 121.3(3) .
C06A C05A C04A 120.5(2) .
C06A C05A H05A 119.7 .
C04A C05A H05A 119.7 .
C05A C06A C09A 121.0(2) .
C05A C06A H06A 119.5 .
C09A C06A H06A 119.5 .
C08A C07A C04A 120.0(3) .
C08A C07A H07A 120.0 .
C04A C07A H07A 120.0 .
C07A C08A C09A 121.1(3) .
C07A C08A H08A 119.5 .
C09A C08A H08A 119.5 .
N10A C09A C06A 120.8(3) .
N10A C09A C08A 121.1(3) .
C06A C09A C08A 118.2(3) .
C09A N10A H10A 115(3) .
C09A N10A H10B 118(2) .
H10A N10A H10B 123(4) .
C12A N11A C13A 117.0(3) .
N11A C12A C14A 123.7(3) .
N11A C12A H12A 118.2 .
C14A C12A H12A 118.2 .
N11A C13A C15A 123.0(3) .
N11A C13A H13A 118.5 .
C15A C13A H13A 118.5 .
C12A C14A C16A 119.1(3) .
C12A C14A H14A 120.4 .
C16A C14A H14A 120.4 .
C16A C15A C13A 119.7(3) .
C16A C15A H15A 120.1 .
C13A C15A H15A 120.1 .
C15A C16A C14A 117.4(2) .
C15A C16A C17A 119.4(3) .
C14A C16A C17A 123.1(3) .
C17A C17A C16A 124.8(3) 2_547
C17A C17A H17A 120.2(15) 2_547
C16A C17A H17A 114.9(15) .
C03B O01B H01B 109.5 .
O02B C03B O01B 119(3) .
O02B C03B C04B 125(3) .
O01B C03B C04B 117(2) .
C07B C04B C05B 110(2) .
C07B C04B C03B 125(3) .
C05B C04B C03B 125(3) .
C06B C05B C04B 116(3) .
C06B C05B H05B 122.0 .
C04B C05B H05B 122.0 .
C05B C06B C09B 138(4) .
C05B C06B H06B 110.9 .
C09B C06B H06B 110.9 .
C08B C07B C04B 124(2) .
C08B C07B H07B 118.1 .
C04B C07B H07B 118.1 .
C07B C08B C09B 127(3) .
C07B C08B H08B 116.6 .
C09B C08B H08B 116.6 .
N10B C09B C06B 126(3) .
N10B C09B C08B 130(3) .
C06B C09B C08B 105(3) .
C09B N10B H10C 120.0 .
C09B N10B H10D 120.0 .
H10C N10B H10D 120.0 .
C12B N11B C13B 113(3) .
N11B C12B C14B 123(3) .
N11B C12B H12B 118.6 .
C14B C12B H12B 118.6 .
N11B C13B C15B 127(3) .
N11B C13B H13B 116.4 .
C15B C13B H13B 116.4 .
C12B C14B C16B 121(3) .
C12B C14B H14B 119.5 .
C16B C14B H14B 119.5 .
C16B C15B C13B 119(3) .
C16B C15B H15B 120.4 .
C13B C15B H15B 120.4 .
C15B C16B C14B 116(3) .
C15B C16B C17B 130(2) .
C14B C16B C17B 114(3) .
C17B C17B C16B 139(5) 2_547
C17B C17B H17B 110.4 2_547
C16B C17B H17B 110.4 .
C19 N18 C21 115.83(16) .
N18 C19 C20 123.85(19) .
N18 C19 H19 118.1 .
C20 C19 H19 118.1 .
C23 C20 C19 120.03(19) .
C23 C20 H20 120.0 .
C19 C20 H20 120.0 .
N18 C21 C22 124.47(19) .
N18 C21 H21 117.8 .
C22 C21 H21 117.8 .
C21 C22 C23 119.19(18) .
C21 C22 H22 120.4 .
C23 C22 H22 120.4 .
C20 C23 C22 116.62(17) .
C20 C23 C24 118.78(18) .
C22 C23 C24 124.59(18) .
C24 C24 C23 125.6(2) 2_786
C24 C24 H24 115.4(13) 2_786
C23 C24 H24 119.0(13) .

loop_
_geom_bond_atom_site_label_1
_geom_bond_atom_site_label_2
_geom_bond_distance
_geom_bond_site_symmetry_2
O01A C03A 1.311(4) .
O01A H01A 0.8400 .
O02A C03A 1.226(4) .
C03A C04A 1.489(4) .
C04A C07A 1.400(5) .
C04A C05A 1.399(4) .
C05A C06A 1.383(4) .
C05A H05A 0.9500 .
C06A C09A 1.402(4) .
C06A H06A 0.9500 .
C07A C08A 1.388(4) .
C07A H07A 0.9500 .
C08A C09A 1.405(4) .
C08A H08A 0.9500 .
C09A N10A 1.367(4) .
N10A H10A 0.85(5) .
N10A H10B 0.86(4) .
N11A C12A 1.345(5) .
N11A C13A 1.353(5) .
C12A C14A 1.392(4) .
C12A H12A 0.9500 .
C13A C15A 1.392(4) .
C13A H13A 0.9500 .
C14A C16A 1.401(4) .
C14A H14A 0.9500 .
C15A C16A 1.395(4) .
C15A H15A 0.9500 .
C16A C17A 1.461(3) .
C17A C17A 1.341(4) 2_547
C17A H17A 0.94(3) .
O01B C03B 1.34(3) .
O01B H01B 0.8400 .
O02B C03B 1.23(4) .
C03B C04B 1.37(3) .
C04B C07B 1.43(3) .
C04B C05B 1.44(4) .
C05B C06B 1.25(3) .
C05B H05B 0.9500 .
C06B C09B 1.33(4) .
C06B H06B 0.9500 .
C07B C08B 1.29(3) .
C07B H07B 0.9500 .
C08B C09B 1.38(3) .
C08B H08B 0.9500 .
C09B N10B 1.33(3) .
N10B H10C 0.8800 .
N10B H10D 0.8800 .
N11B C12B 1.28(3) .
N11B C13B 1.28(3) .
C12B C14B 1.32(4) .
C12B H12B 0.9500 .
C13B C15B 1.30(3) .
C13B H13B 0.9500 .
C14B C16B 1.31(3) .
C14B H14B 0.9500 .
C15B C16B 1.28(3) .
C15B H15B 0.9500 .
C16B C17B 1.60(4) .
C17B C17B 1.04(5) 2_547
C17B H17B 0.9500 .
N18 C19 1.329(3) .
N18 C21 1.340(3) .
C19 C20 1.385(3) .
C19 H19 0.9500 .
C20 C23 1.382(3) .
C20 H20 0.9500 .
C21 C22 1.379(3) .
C21 H21 0.9500 .
C22 C23 1.393(3) .
C22 H22 0.9500 .
C23 C24 1.473(3) .
C24 C24 1.319(4) 2_786
C24 H24 1.04(2) .

loop_
_geom_torsion_atom_site_label_1
_geom_torsion_atom_site_label_2
_geom_torsion_atom_site_label_3
_geom_torsion_atom_site_label_4
_geom_torsion
_geom_torsion_site_symmetry_4
O02A C03A C04A C07A 5.1(4) .
O01A C03A C04A C07A -173.9(2) .
O02A C03A C04A C05A -176.4(2) .
O01A C03A C04A C05A 4.7(3) .
C07A C04A C05A C06A -0.1(4) .
C03A C04A C05A C06A -178.7(2) .
C04A C05A C06A C09A -0.4(4) .
C05A C04A C07A C08A -0.4(4) .
C03A C04A C07A C08A 178.2(2) .
C04A C07A C08A C09A 1.4(4) .
C05A C06A C09A N10A -179.0(3) .
C05A C06A C09A C08A 1.3(4) .
C07A C08A C09A N10A 178.5(3) .
C07A C08A C09A C06A -1.8(4) .
C13A N11A C12A C14A -0.7(5) .
C12A N11A C13A C15A 1.0(5) .
N11A C12A C14A C16A 0.5(4) .
N11A C13A C15A C16A -1.2(5) .
C13A C15A C16A C14A 0.9(4) .
C13A C15A C16A C17A -179.1(2) .
C12A C14A C16A C15A -0.6(4) .
C12A C14A C16A C17A 179.4(2) .
C15A C16A C17A C17A 165.4(3) 2_547
C14A C16A C17A C17A -14.6(4) 2_547
O02B C03B C04B C07B -12(4) .
O01B C03B C04B C07B 168(2) .
O02B C03B C04B C05B 171(3) .
O01B C03B C04B C05B -9(4) .
C07B C04B C05B C06B 1(3) .
C03B C04B C05B C06B 179(3) .
C04B C05B C06B C09B -6(6) .
C05B C04B C07B C08B 3(3) .
C03B C04B C07B C08B -174(3) .
C04B C07B C08B C09B -5(4) .
C05B C06B C09B N10B -175(4) .
C05B C06B C09B C08B 4(5) .
C07B C08B C09B N10B -179(3) .
C07B C08B C09B C06B 2(4) .
C13B N11B C12B C14B -9(4) .
C12B N11B C13B C15B 5(4) .
N11B C12B C14B C16B 6(5) .
N11B C13B C15B C16B 2(5) .
C13B C15B C16B C14B -6(4) .
C13B C15B C16B C17B 177(2) .
C12B C14B C16B C15B 2(4) .
C12B C14B C16B C17B -180(2) .
C15B C16B C17B C17B 176(5) 2_547
C14B C16B C17B C17B -2(6) 2_547
C21 N18 C19 C20 0.4(3) .
N18 C19 C20 C23 0.2(3) .
C19 N18 C21 C22 -0.7(3) .
N18 C21 C22 C23 0.5(3) .
C19 C20 C23 C22 -0.4(3) .
C19 C20 C23 C24 -179.35(19) .
C21 C22 C23 C20 0.1(3) .
C21 C22 C23 C24 178.96(19) .
C20 C23 C24 C24 -177.9(3) 2_786
C22 C23 C24 C24 3.2(4) 2_786
